data_2216609
loop_
_publ_author_name
'Meng-Ping Guo'
'Gui-Quan Guo'
'Hui-Rui Guo'
'Di-Chang Zhong'
'Wei-Qiang Zhou'

_publ_section_title
;
 {2,6-Bis[1-(phenylimino)ethyl]pyridine}dichloridomanganese(II)
 dichloromethane hemisolvate
;
_journal_coeditor_code KP2141
_journal_issue 12
_journal_name_full 'Acta Crystallographica Section E'
_journal_page_first m3025
_journal_page_last m3026
_journal_paper_doi 10.1107/S1600536807056644
_journal_volume 63
_journal_year 2007
_chemical_formula_iupac '[Mn Cl2 (C21 H19 N3)], 0.5C H2 Cl2'
_chemical_formula_moiety 'C21 H19 Cl2 Mn N3, 0.5(C H2 Cl2)'
_chemical_formula_sum 'C21.5 H20 Cl3 Mn N3'
_chemical_formula_weight 481.695
_chemical_name_systematic
;
{2,6-Bis[1-(phenylimino)ethyl]pyridine}dichloridomanganese(II)
dichloromethane hemisolvate
;
_space_group_IT_number 2
_symmetry_cell_setting triclinic
_symmetry_space_group_name_Hall '-P 1'
_symmetry_space_group_name_H-M 'P -1'
_atom_sites_solution_hydrogens geom
_atom_sites_solution_primary direct
_atom_sites_solution_secondary difmap
_audit_creation_method SHELXL-97
_cell_angle_alpha 79.582(16)
_cell_angle_beta 79.230(16)
_cell_angle_gamma 86.698(16)
_cell_formula_units_Z 4
_cell_length_a 9.007(2)
_cell_length_b 12.834(3)
_cell_length_c 20.139(5)
_cell_measurement_temperature 273(2)
_cell_measurement_theta_max 29.240
_cell_measurement_theta_min 2.09
_cell_volume 2248.6(9)
_computing_cell_refinement 'SMART (Bruker, 2004)'
_computing_data_collection 'SMART (Bruker, 2004)'
_computing_data_reduction 'SAINT (Bruker, 2004)'
_computing_molecular_graphics 'SHELXTL (Sheldrick, 1997b)'
_computing_publication_material 'SHELXTL (Sheldrick, 1997b)'
_computing_structure_refinement 'SHELXL97 (Sheldrick, 1997a)'
_computing_structure_solution 'SHELXS97 (Sheldrick, 1997a)'
_diffrn_ambient_temperature 273(2)
_diffrn_measured_fraction_theta_full 0.962
_diffrn_measured_fraction_theta_max 0.985
_diffrn_measurement_device_type 'Bruker SMART CCD area-detector'
_diffrn_measurement_method 'phi and omega scans'
_diffrn_radiation_monochromator graphite
_diffrn_radiation_source 'fine-focus sealed tube'
_diffrn_radiation_type MoK\a
_diffrn_radiation_wavelength 0.71073
_diffrn_reflns_av_R_equivalents 0.0337
_diffrn_reflns_av_sigmaI/netI 0.0660
_diffrn_reflns_limit_h_max 12
_diffrn_reflns_limit_h_min -12
_diffrn_reflns_limit_k_max 17
_diffrn_reflns_limit_k_min -17
_diffrn_reflns_limit_l_max 27
_diffrn_reflns_limit_l_min -27
_diffrn_reflns_number 25241
_diffrn_reflns_theta_full 29.24
_diffrn_reflns_theta_max 29.24
_diffrn_reflns_theta_min 2.09
_exptl_absorpt_coefficient_mu 0.956
_exptl_absorpt_correction_T_max 0.808
_exptl_absorpt_correction_T_min 0.678
_exptl_absorpt_correction_type multi-scan
_exptl_absorpt_process_details '(SADABS; Sheldrick, 1996)'
_exptl_crystal_colour yellow
_exptl_crystal_density_diffrn 1.423
_exptl_crystal_density_method 'not measured'
_exptl_crystal_description block
_exptl_crystal_F_000 984
_exptl_crystal_size_max 0.42
_exptl_crystal_size_mid 0.38
_exptl_crystal_size_min 0.22
_refine_diff_density_max 0.413
_refine_diff_density_min -0.512
_refine_ls_extinction_method none
_refine_ls_goodness_of_fit_ref 0.996
_refine_ls_hydrogen_treatment constr
_refine_ls_matrix_type full
_refine_ls_number_parameters 518
_refine_ls_number_reflns 11765
_refine_ls_number_restraints 0
_refine_ls_restrained_S_all 0.996
_refine_ls_R_factor_all 0.0916
_refine_ls_R_factor_gt 0.0435
_refine_ls_shift/su_max 0.001
_refine_ls_shift/su_mean 0.000
_refine_ls_structure_factor_coef Fsqd
_refine_ls_weighting_details 'calc w=1/[\s^2^(Fo^2^)+(0.0593P)^2^+0.0000P] where P=(Fo^2^+2Fc^2^)/3'
_refine_ls_weighting_scheme calc
_refine_ls_wR_factor_gt 0.1024
_refine_ls_wR_factor_ref 0.1208
_reflns_number_gt 7352
_reflns_number_total 11765
_reflns_threshold_expression >2sigma(I)
_cod_data_source_file kp2141.cif
_cod_data_source_block I
_cod_depositor_comments
;
The following automatic conversions were performed:
'_symmetry_cell_setting' value 'Triclinic' changed to 'triclinic'
according to '/home/saulius/struct/CIF-dictionaries/cif_core.dic'
dictionary named 'cif_core.dic' version 2.4.1 from
2010-06-29.

'_geom_bond_publ_flag' value 'Y' changed to 'y' according to
'/home/saulius/struct/CIF-dictionaries/cif_core.dic' dictionary named
'cif_core.dic' version 2.4.1 from 2010-06-29 (10
times).

'_geom_angle_publ_flag' value 'Y' changed to 'y' according to
'/home/saulius/struct/CIF-dictionaries/cif_core.dic' dictionary named
'cif_core.dic' version 2.4.1 from 2010-06-29 (20 times).

Automatic conversion script
Id: cif_fix_enum 1527 2010-12-29 10:47:43Z saulius 

The following automatic conversions were performed:

'_symmetry_cell_setting' value 'Triclinic' changed to 'triclinic'
according to /home/saulius/struct/CIF-dictionaries/cif_core.dic
dictionary named 'cif_core.dic' version 2.4.1 from
2010-06-29.

'_geom_bond_publ_flag' value 'Y' changed to 'y'
according to /home/saulius/struct/CIF-dictionaries/cif_core.dic
dictionary named 'cif_core.dic' version 2.4.1 from 2010-06-29 (10
times).

'_geom_angle_publ_flag' value 'Y' changed to 'y' according
to /home/saulius/struct/CIF-dictionaries/cif_core.dic dictionary
named 'cif_core.dic' version 2.4.1 from 2010-06-29 (20 times).

Automatic conversion script
Id: cif_fix_values 1715 2011-07-08 13:25:40Z adriana 
;
_cod_database_code 2216609
_cod_database_fobs_code 2216609

loop_
_symmetry_equiv_pos_as_xyz
'x, y, z'
'-x, -y, -z'

loop_
_atom_site_type_symbol
_atom_site_label
_atom_site_fract_x
_atom_site_fract_y
_atom_site_fract_z
_atom_site_U_iso_or_equiv
_atom_site_adp_type
_atom_site_calc_flag
_atom_site_refinement_flags
_atom_site_occupancy
Mn Mn1 0.35408(4) 0.98111(3) 0.193164(17) 0.04029(10) Uani d . 1
Mn Mn2 0.67731(4) 0.39071(3) 0.267042(17) 0.04065(10) Uani d . 1
Cl Cl1 0.29641(8) 1.11792(5) 0.25620(3) 0.06043(18) Uani d . 1
Cl Cl2 0.18473(7) 0.94877(6) 0.12561(3) 0.06250(19) Uani d . 1
Cl Cl3 0.78757(8) 0.47289(5) 0.34005(3) 0.05625(17) Uani d . 1
Cl Cl4 0.51865(9) 0.49654(6) 0.20323(4) 0.0730(2) Uani d . 1
N N1 0.3060(2) 0.83597(15) 0.27966(10) 0.0459(5) Uani d . 1
N N2 0.5600(2) 0.88241(14) 0.19373(9) 0.0415(4) Uani d . 1
N N3 0.5413(2) 1.06172(15) 0.10978(9) 0.0432(4) Uani d . 1
N N4 0.8875(2) 0.37159(16) 0.18821(9) 0.0469(5) Uani d . 1
N N5 0.7246(2) 0.22045(14) 0.26773(9) 0.0400(4) Uani d . 1
N N6 0.5066(2) 0.29645(15) 0.35063(9) 0.0442(4) Uani d . 1
C C1 0.1026(3) 0.8939(2) 0.36272(13) 0.0524(6) Uani d . 1
H H1A 0.1568 0.9540 0.3614 0.063 Uiso calc R 1
C C2 -0.0366(3) 0.8788(2) 0.40499(13) 0.0606(7) Uani d . 1
H H2A -0.0749 0.9280 0.4330 0.073 Uiso calc R 1
C C3 -0.1182(3) 0.7924(2) 0.40592(15) 0.0641(7) Uani d . 1
H H3A -0.2115 0.7823 0.4348 0.077 Uiso calc R 1
C C4 -0.0632(3) 0.7205(2) 0.36453(16) 0.0675(8) Uani d . 1
H H4A -0.1201 0.6622 0.3648 0.081 Uiso calc R 1
C C5 0.0767(3) 0.7338(2) 0.32223(14) 0.0618(7) Uani d . 1
H H5A 0.1133 0.6849 0.2938 0.074 Uiso calc R 1
C C6 0.1615(3) 0.81979(19) 0.32230(12) 0.0468(6) Uani d . 1
C C7 0.4155(3) 0.76982(18) 0.28844(12) 0.0493(6) Uani d . 1
C C8 0.4137(4) 0.6754(2) 0.34480(15) 0.0736(9) Uani d . 1
H H8A 0.3219 0.6770 0.3777 0.110 Uiso calc R 1
H H8B 0.4988 0.6772 0.3670 0.110 Uiso calc R 1
H H8C 0.4191 0.6116 0.3258 0.110 Uiso calc R 1
C C9 0.5596(3) 0.79176(18) 0.23885(12) 0.0452(5) Uani d . 1
C C10 0.6860(3) 0.7250(2) 0.23775(15) 0.0597(7) Uani d . 1
H H10A 0.6848 0.6622 0.2692 0.072 Uiso calc R 1
C C11 0.8119(3) 0.7522(2) 0.19015(16) 0.0629(7) Uani d . 1
H H11A 0.8974 0.7078 0.1887 0.075 Uiso calc R 1
C C12 0.8130(3) 0.8461(2) 0.14377(14) 0.0556(6) Uani d . 1
H H12A 0.8985 0.8656 0.1110 0.067 Uiso calc R 1
C C13 0.6840(3) 0.91029(18) 0.14731(11) 0.0428(5) Uani d . 1
C C14 0.6706(3) 1.01542(19) 0.10174(11) 0.0431(5) Uani d . 1
C C15 0.8071(3) 1.0581(3) 0.05254(13) 0.0656(8) Uani d . 1
H H15A 0.7916 1.1324 0.0369 0.098 Uiso calc R 1
H H15B 0.8245 1.0216 0.0140 0.098 Uiso calc R 1
H H15C 0.8933 1.0476 0.0750 0.098 Uiso calc R 1
C C16 0.5139(3) 1.16236(18) 0.06797(12) 0.0456(5) Uani d . 1
C C17 0.4990(4) 1.1675(2) 0.00081(14) 0.0649(8) Uani d . 1
H H17A 0.5132 1.1070 -0.0192 0.078 Uiso calc R 1
C C18 0.4625(4) 1.2638(3) -0.03660(16) 0.0795(10) Uani d . 1
H H18A 0.4505 1.2676 -0.0819 0.095 Uiso calc R 1
C C19 0.4439(3) 1.3538(2) -0.00793(18) 0.0748(9) Uani d . 1
H H19A 0.4202 1.4183 -0.0337 0.090 Uiso calc R 1
C C20 0.4601(4) 1.3486(2) 0.05816(17) 0.0723(8) Uani d . 1
H H20A 0.4476 1.4096 0.0776 0.087 Uiso calc R 1
C C21 0.4951(3) 1.2528(2) 0.09685(14) 0.0594(7) Uani d . 1
H H21A 0.5060 1.2496 0.1422 0.071 Uiso calc R 1
C C22 1.0981(3) 0.4912(2) 0.16725(16) 0.0692(8) Uani d . 1
H H22A 1.1349 0.4509 0.2042 0.083 Uiso calc R 1
C C23 1.1739(4) 0.5794(3) 0.13071(19) 0.0850(10) Uani d . 1
H H23A 1.2624 0.5978 0.1427 0.102 Uiso calc R 1
C C24 1.1207(4) 0.6395(3) 0.07757(19) 0.0864(10) Uani d . 1
H H24A 1.1725 0.6990 0.0530 0.104 Uiso calc R 1
C C25 0.9915(5) 0.6126(3) 0.06016(16) 0.0916(11) Uani d . 1
H H25A 0.9556 0.6541 0.0233 0.110 Uiso calc R 1
C C26 0.9113(4) 0.5241(3) 0.09653(14) 0.0720(8) Uani d . 1
H H26A 0.8212 0.5073 0.0852 0.086 Uiso calc R 1
C C27 0.9686(3) 0.4623(2) 0.14951(12) 0.0502(6) Uani d . 1
C C28 0.9344(3) 0.27781(19) 0.18030(11) 0.0445(5) Uani d . 1
C C29 1.0691(3) 0.2511(2) 0.13030(14) 0.0658(8) Uani d . 1
H H29A 1.1044 0.3142 0.0992 0.099 Uiso calc R 1
H H29B 1.0418 0.2009 0.1049 0.099 Uiso calc R 1
H H29C 1.1478 0.2208 0.1546 0.099 Uiso calc R 1
C C30 0.8454(3) 0.18943(19) 0.22606(11) 0.0428(5) Uani d . 1
C C31 0.8853(3) 0.0831(2) 0.22799(12) 0.0497(6) Uani d . 1
H H31A 0.9702 0.0626 0.1988 0.060 Uiso calc R 1
C C32 0.7970(3) 0.0084(2) 0.27390(13) 0.0561(7) Uani d . 1
H H32A 0.8215 -0.0634 0.2758 0.067 Uiso calc R 1
C C33 0.6722(3) 0.04079(19) 0.31688(13) 0.0506(6) Uani d . 1
H H33A 0.6113 -0.0085 0.3481 0.061 Uiso calc R 1
C C34 0.6392(3) 0.14914(18) 0.31264(11) 0.0426(5) Uani d . 1
C C35 0.5134(3) 0.19527(19) 0.35903(11) 0.0424(5) Uani d . 1
C C36 0.4090(3) 0.1228(2) 0.41136(13) 0.0565(6) Uani d . 1
H H36A 0.3307 0.1639 0.4348 0.085 Uiso calc R 1
H H36B 0.4648 0.0823 0.4439 0.085 Uiso calc R 1
H H36C 0.3647 0.0757 0.3890 0.085 Uiso calc R 1
C C37 0.3959(3) 0.35222(18) 0.39241(12) 0.0441(5) Uani d . 1
C C38 0.4284(3) 0.3792(2) 0.45107(13) 0.0553(6) Uani d . 1
H H38A 0.5189 0.3559 0.4653 0.066 Uiso calc R 1
C C39 0.3277(3) 0.4405(2) 0.48881(14) 0.0657(8) Uani d . 1
H H39A 0.3502 0.4583 0.5285 0.079 Uiso calc R 1
C C40 0.1955(3) 0.4750(2) 0.46821(17) 0.0690(8) Uani d . 1
H H40A 0.1277 0.5167 0.4936 0.083 Uiso calc R 1
C C41 0.1622(3) 0.4480(2) 0.40971(17) 0.0695(8) Uani d . 1
H H41A 0.0713 0.4714 0.3959 0.083 Uiso calc R 1
C C42 0.2621(3) 0.3866(2) 0.37111(14) 0.0595(7) Uani d . 1
H H42A 0.2393 0.3689 0.3314 0.071 Uiso calc R 1
Cl Cl6 0.99171(12) 0.17671(8) 0.38588(6) 0.1018(3) Uani d . 1
Cl Cl5 0.72467(12) 0.14750(10) 0.49217(6) 0.1190(4) Uani d . 1
C C43 0.8709(4) 0.2322(3) 0.44971(18) 0.0885(11) Uani d . 1
H H43A 0.9287 0.2475 0.4827 0.106 Uiso calc R 1
H H43B 0.8280 0.2985 0.4291 0.106 Uiso calc R 1

loop_
_atom_site_aniso_label
_atom_site_aniso_U_11
_atom_site_aniso_U_22
_atom_site_aniso_U_33
_atom_site_aniso_U_12
_atom_site_aniso_U_13
_atom_site_aniso_U_23
Mn1 0.03806(19) 0.0390(2) 0.04186(19) 0.00085(14) -0.00693(15) -0.00276(14)
Mn2 0.0428(2) 0.03747(19) 0.04098(19) 0.00176(15) -0.00385(15) -0.00964(14)
Cl1 0.0791(5) 0.0531(4) 0.0491(3) -0.0070(3) -0.0059(3) -0.0130(3)
Cl2 0.0499(4) 0.0848(5) 0.0605(4) 0.0028(3) -0.0144(3) -0.0298(4)
Cl3 0.0696(4) 0.0470(4) 0.0574(4) -0.0032(3) -0.0213(3) -0.0121(3)
Cl4 0.0699(5) 0.0828(5) 0.0667(4) 0.0132(4) -0.0267(4) -0.0038(4)
N1 0.0496(12) 0.0384(11) 0.0475(11) -0.0032(9) -0.0089(9) -0.0009(9)
N2 0.0405(10) 0.0401(11) 0.0449(10) 0.0007(8) -0.0101(9) -0.0076(8)
N3 0.0438(11) 0.0404(11) 0.0439(10) -0.0035(9) -0.0066(9) -0.0036(8)
N4 0.0459(11) 0.0478(12) 0.0439(11) 0.0017(9) -0.0027(9) -0.0064(9)
N5 0.0418(10) 0.0401(10) 0.0386(10) 0.0025(8) -0.0061(8) -0.0103(8)
N6 0.0437(11) 0.0417(11) 0.0468(11) -0.0028(9) -0.0026(9) -0.0120(9)
C1 0.0571(16) 0.0448(14) 0.0533(14) -0.0106(12) -0.0076(12) -0.0026(11)
C2 0.0630(17) 0.0587(17) 0.0544(15) -0.0043(14) 0.0007(13) -0.0056(13)
C3 0.0553(16) 0.0644(19) 0.0639(17) -0.0095(14) -0.0015(14) 0.0046(14)
C4 0.0642(18) 0.0578(18) 0.079(2) -0.0228(14) -0.0129(16) -0.0020(15)
C5 0.0661(18) 0.0535(16) 0.0653(17) -0.0138(14) -0.0055(14) -0.0117(13)
C6 0.0501(14) 0.0416(13) 0.0456(13) -0.0081(11) -0.0105(11) 0.0044(10)
C7 0.0605(16) 0.0365(13) 0.0499(14) -0.0014(11) -0.0140(12) -0.0003(10)
C8 0.078(2) 0.0533(17) 0.076(2) 0.0044(15) -0.0087(16) 0.0166(15)
C9 0.0509(14) 0.0342(12) 0.0515(13) 0.0019(10) -0.0148(11) -0.0054(10)
C10 0.0646(18) 0.0428(15) 0.0724(18) 0.0090(13) -0.0223(15) -0.0047(13)
C11 0.0535(16) 0.0557(17) 0.083(2) 0.0182(13) -0.0188(15) -0.0195(15)
C12 0.0443(14) 0.0606(17) 0.0638(16) 0.0062(12) -0.0096(12) -0.0186(13)
C13 0.0419(13) 0.0454(13) 0.0449(12) 0.0016(10) -0.0126(10) -0.0139(10)
C14 0.0400(12) 0.0535(14) 0.0373(12) -0.0054(11) -0.0063(10) -0.0109(10)
C15 0.0464(15) 0.093(2) 0.0502(15) -0.0072(14) -0.0017(12) 0.0020(14)
C16 0.0402(12) 0.0420(13) 0.0505(14) -0.0042(10) -0.0036(10) -0.0010(11)
C17 0.090(2) 0.0509(16) 0.0559(16) -0.0101(15) -0.0222(15) -0.0024(13)
C18 0.102(3) 0.071(2) 0.0669(19) -0.0221(19) -0.0379(18) 0.0134(16)
C19 0.068(2) 0.0527(18) 0.093(2) -0.0084(15) -0.0178(18) 0.0203(17)
C20 0.082(2) 0.0432(16) 0.081(2) -0.0026(15) 0.0051(17) -0.0039(15)
C21 0.0735(19) 0.0482(16) 0.0524(15) -0.0087(13) -0.0024(13) -0.0051(12)
C22 0.0572(17) 0.0667(19) 0.078(2) -0.0042(14) -0.0166(15) 0.0077(15)
C23 0.0566(19) 0.074(2) 0.114(3) -0.0117(16) -0.0070(19) 0.007(2)
C24 0.080(2) 0.071(2) 0.089(2) -0.0100(19) 0.014(2) 0.0105(19)
C25 0.116(3) 0.084(2) 0.0591(19) -0.001(2) -0.010(2) 0.0201(17)
C26 0.082(2) 0.077(2) 0.0534(16) -0.0032(17) -0.0150(15) 0.0025(15)
C27 0.0477(14) 0.0513(15) 0.0464(13) 0.0062(11) 0.0013(11) -0.0076(11)
C28 0.0428(13) 0.0506(15) 0.0396(12) 0.0081(11) -0.0086(10) -0.0082(10)
C29 0.0608(17) 0.0638(18) 0.0624(17) 0.0138(14) 0.0088(13) -0.0088(14)
C30 0.0444(13) 0.0476(14) 0.0389(12) 0.0062(10) -0.0090(10) -0.0143(10)
C31 0.0551(15) 0.0509(15) 0.0454(13) 0.0126(12) -0.0108(11) -0.0167(11)
C32 0.0729(18) 0.0424(14) 0.0591(16) 0.0070(13) -0.0206(14) -0.0185(12)
C33 0.0613(16) 0.0382(13) 0.0538(14) -0.0039(11) -0.0111(12) -0.0101(11)
C34 0.0465(13) 0.0430(13) 0.0420(12) -0.0033(10) -0.0120(10) -0.0125(10)
C35 0.0411(12) 0.0468(14) 0.0402(12) -0.0066(10) -0.0065(10) -0.0093(10)
C36 0.0606(16) 0.0530(15) 0.0531(15) -0.0113(13) -0.0036(12) -0.0053(12)
C37 0.0392(12) 0.0433(13) 0.0468(13) -0.0052(10) 0.0036(10) -0.0105(10)
C38 0.0465(14) 0.0660(17) 0.0536(15) 0.0008(12) -0.0014(12) -0.0202(13)
C39 0.0591(18) 0.078(2) 0.0592(16) -0.0128(15) 0.0119(14) -0.0289(15)
C40 0.0517(17) 0.0612(18) 0.086(2) -0.0069(14) 0.0236(15) -0.0270(16)
C41 0.0387(14) 0.071(2) 0.090(2) 0.0062(13) 0.0023(14) -0.0081(17)
C42 0.0469(15) 0.0693(18) 0.0630(16) -0.0022(13) -0.0078(13) -0.0148(14)
Cl6 0.0934(7) 0.0891(7) 0.1316(8) 0.0004(5) -0.0274(6) -0.0354(6)
Cl5 0.1017(8) 0.1494(10) 0.1039(7) -0.0284(7) -0.0426(6) 0.0162(7)
C43 0.105(3) 0.065(2) 0.099(3) 0.0036(19) -0.042(2) -0.0026(18)

loop_
_atom_type_symbol
_atom_type_description
_atom_type_scat_dispersion_real
_atom_type_scat_dispersion_imag
_atom_type_scat_source
C C 0.0033 0.0016 'International Tables Vol C Tables 4.2.6.8 and 6.1.1.4'
H H 0.0000 0.0000 'International Tables Vol C Tables 4.2.6.8 and 6.1.1.4'
N N 0.0061 0.0033 'International Tables Vol C Tables 4.2.6.8 and 6.1.1.4'
O O 0.0106 0.0060 'International Tables Vol C Tables 4.2.6.8 and 6.1.1.4'
Cl Cl 0.1484 0.1585 'International Tables Vol C Tables 4.2.6.8 and 6.1.1.4'
Mn Mn 0.3368 0.7283 'International Tables Vol C Tables 4.2.6.8 and 6.1.1.4'

loop_
_geom_angle_atom_site_label_1
_geom_angle_atom_site_label_2
_geom_angle_atom_site_label_3
_geom_angle
_geom_angle_publ_flag
N2 Mn1 N3 71.44(7) y
N2 Mn1 N1 71.40(7) y
N3 Mn1 N1 142.81(7) y
N2 Mn1 Cl2 118.40(5) y
N3 Mn1 Cl2 100.02(5) y
N1 Mn1 Cl2 98.81(6) y
N2 Mn1 Cl1 123.33(5) y
N3 Mn1 Cl1 98.45(6) y
N1 Mn1 Cl1 100.39(6) y
Cl2 Mn1 Cl1 118.26(3) y
N5 Mn2 N4 71.49(7) y
N5 Mn2 N6 70.90(7) y
N4 Mn2 N6 142.25(7) y
N5 Mn2 Cl4 125.72(5) y
N4 Mn2 Cl4 103.15(6) y
N6 Mn2 Cl4 101.10(6) y
N5 Mn2 Cl3 117.98(5) y
N4 Mn2 Cl3 98.18(6) y
N6 Mn2 Cl3 96.48(5) y
Cl4 Mn2 Cl3 116.25(3) y
C7 N1 C6 120.6(2) ?
C7 N1 Mn1 117.35(16) ?
C6 N1 Mn1 122.06(14) ?
C13 N2 C9 120.1(2) ?
C13 N2 Mn1 119.96(15) ?
C9 N2 Mn1 119.85(16) ?
C14 N3 C16 121.0(2) ?
C14 N3 Mn1 117.94(15) ?
C16 N3 Mn1 121.07(14) ?
C28 N4 C27 120.8(2) ?
C28 N4 Mn2 118.48(16) ?
C27 N4 Mn2 120.73(15) ?
C34 N5 C30 120.3(2) ?
C34 N5 Mn2 120.13(15) ?
C30 N5 Mn2 119.46(15) ?
C35 N6 C37 122.1(2) ?
C35 N6 Mn2 119.02(16) ?
C37 N6 Mn2 118.89(14) ?
C2 C1 C6 120.0(2) ?
C2 C1 H1A 120.0 ?
C6 C1 H1A 120.0 ?
C3 C2 C1 120.3(3) ?
C3 C2 H2A 119.9 ?
C1 C2 H2A 119.9 ?
C2 C3 C4 120.1(3) ?
C2 C3 H3A 119.9 ?
C4 C3 H3A 119.9 ?
C3 C4 C5 120.4(3) ?
C3 C4 H4A 119.8 ?
C5 C4 H4A 119.8 ?
C6 C5 C4 119.8(3) ?
C6 C5 H5A 120.1 ?
C4 C5 H5A 120.1 ?
C5 C6 C1 119.3(2) ?
C5 C6 N1 121.4(2) ?
C1 C6 N1 119.3(2) ?
N1 C7 C9 116.1(2) ?
N1 C7 C8 126.4(2) ?
C9 C7 C8 117.5(2) ?
C7 C8 H8A 109.5 ?
C7 C8 H8B 109.5 ?
H8A C8 H8B 109.5 ?
C7 C8 H8C 109.5 ?
H8A C8 H8C 109.5 ?
H8B C8 H8C 109.5 ?
N2 C9 C10 120.9(2) ?
N2 C9 C7 115.2(2) ?
C10 C9 C7 123.9(2) ?
C11 C10 C9 119.2(2) ?
C11 C10 H10A 120.4 ?
C9 C10 H10A 120.4 ?
C10 C11 C12 120.0(2) ?
C10 C11 H11A 120.0 ?
C12 C11 H11A 120.0 ?
C13 C12 C11 118.5(3) ?
C13 C12 H12A 120.7 ?
C11 C12 H12A 120.7 ?
N2 C13 C12 121.2(2) ?
N2 C13 C14 114.5(2) ?
C12 C13 C14 124.3(2) ?
N3 C14 C15 125.5(2) ?
N3 C14 C13 116.0(2) ?
C15 C14 C13 118.6(2) ?
C14 C15 H15A 109.5 ?
C14 C15 H15B 109.5 ?
H15A C15 H15B 109.5 ?
C14 C15 H15C 109.5 ?
H15A C15 H15C 109.5 ?
H15B C15 H15C 109.5 ?
C17 C16 C21 120.0(2) ?
C17 C16 N3 120.4(2) ?
C21 C16 N3 119.5(2) ?
C16 C17 C18 119.1(3) ?
C16 C17 H17A 120.4 ?
C18 C17 H17A 120.4 ?
C19 C18 C17 120.9(3) ?
C19 C18 H18A 119.5 ?
C17 C18 H18A 119.5 ?
C20 C19 C18 119.7(3) ?
C20 C19 H19A 120.1 ?
C18 C19 H19A 120.1 ?
C19 C20 C21 120.4(3) ?
C19 C20 H20A 119.8 ?
C21 C20 H20A 119.8 ?
C16 C21 C20 119.8(3) ?
C16 C21 H21A 120.1 ?
C20 C21 H21A 120.1 ?
C27 C22 C23 120.4(3) ?
C27 C22 H22A 119.8 ?
C23 C22 H22A 119.8 ?
C24 C23 C22 120.5(3) ?
C24 C23 H23A 119.8 ?
C22 C23 H23A 119.8 ?
C23 C24 C25 119.7(3) ?
C23 C24 H24A 120.1 ?
C25 C24 H24A 120.1 ?
C24 C25 C26 121.2(3) ?
C24 C25 H25A 119.4 ?
C26 C25 H25A 119.4 ?
C27 C26 C25 118.4(3) ?
C27 C26 H26A 120.8 ?
C25 C26 H26A 120.8 ?
C22 C27 C26 119.8(3) ?
C22 C27 N4 120.6(2) ?
C26 C27 N4 119.5(2) ?
N4 C28 C29 125.5(2) ?
N4 C28 C30 115.9(2) ?
C29 C28 C30 118.6(2) ?
C28 C29 H29A 109.5 ?
C28 C29 H29B 109.5 ?
H29A C29 H29B 109.5 ?
C28 C29 H29C 109.5 ?
H29A C29 H29C 109.5 ?
H29B C29 H29C 109.5 ?
N5 C30 C31 121.4(2) ?
N5 C30 C28 114.6(2) ?
C31 C30 C28 123.9(2) ?
C32 C31 C30 118.9(2) ?
C32 C31 H31A 120.5 ?
C30 C31 H31A 120.5 ?
C33 C32 C31 119.5(2) ?
C33 C32 H32A 120.3 ?
C31 C32 H32A 120.3 ?
C32 C33 C34 118.7(2) ?
C32 C33 H33A 120.6 ?
C34 C33 H33A 120.6 ?
N5 C34 C33 121.2(2) ?
N5 C34 C35 114.5(2) ?
C33 C34 C35 124.2(2) ?
N6 C35 C34 115.4(2) ?
N6 C35 C36 125.2(2) ?
C34 C35 C36 119.4(2) ?
C35 C36 H36A 109.5 ?
C35 C36 H36B 109.5 ?
H36A C36 H36B 109.5 ?
C35 C36 H36C 109.5 ?
H36A C36 H36C 109.5 ?
H36B C36 H36C 109.5 ?
C38 C37 C42 119.9(2) ?
C38 C37 N6 119.8(2) ?
C42 C37 N6 120.0(2) ?
C37 C38 C39 120.4(3) ?
C37 C38 H38A 119.8 ?
C39 C38 H38A 119.8 ?
C40 C39 C38 120.2(3) ?
C40 C39 H39A 119.9 ?
C38 C39 H39A 119.9 ?
C39 C40 C41 119.7(3) ?
C39 C40 H40A 120.1 ?
C41 C40 H40A 120.1 ?
C40 C41 C42 120.9(3) ?
C40 C41 H41A 119.5 ?
C42 C41 H41A 119.5 ?
C37 C42 C41 118.9(3) ?
C37 C42 H42A 120.6 ?
C41 C42 H42A 120.6 ?
Cl5 C43 Cl6 111.9(2) ?
Cl5 C43 H43A 109.2 ?
Cl6 C43 H43A 109.2 ?
Cl5 C43 H43B 109.2 ?
Cl6 C43 H43B 109.2 ?
H43A C43 H43B 107.9 ?

loop_
_geom_bond_atom_site_label_1
_geom_bond_atom_site_label_2
_geom_bond_distance
_geom_bond_publ_flag
Mn1 N2 2.1856(19) y
Mn1 N3 2.291(2) y
Mn1 N1 2.3084(19) y
Mn1 Cl2 2.3244(8) y
Mn1 Cl1 2.3279(9) y
Mn2 N5 2.2001(19) y
Mn2 N4 2.265(2) y
Mn2 N6 2.274(2) y
Mn2 Cl4 2.3174(9) y
Mn2 Cl3 2.3426(8) y
N1 C7 1.280(3) ?
N1 C6 1.423(3) ?
N2 C13 1.336(3) ?
N2 C9 1.340(3) ?
N3 C14 1.273(3) ?
N3 C16 1.444(3) ?
N4 C28 1.280(3) ?
N4 C27 1.433(3) ?
N5 C34 1.330(3) ?
N5 C30 1.333(3) ?
N6 C35 1.278(3) ?
N6 C37 1.427(3) ?
C1 C2 1.380(4) ?
C1 C6 1.382(4) ?
C1 H1A 0.9300 ?
C2 C3 1.361(4) ?
C2 H2A 0.9300 ?
C3 C4 1.365(4) ?
C3 H3A 0.9300 ?
C4 C5 1.383(4) ?
C4 H4A 0.9300 ?
C5 C6 1.378(3) ?
C5 H5A 0.9300 ?
C7 C9 1.489(4) ?
C7 C8 1.502(3) ?
C8 H8A 0.9600 ?
C8 H8B 0.9600 ?
C8 H8C 0.9600 ?
C9 C10 1.385(3) ?
C10 C11 1.359(4) ?
C10 H10A 0.9300 ?
C11 C12 1.384(4) ?
C11 H11A 0.9300 ?
C12 C13 1.383(3) ?
C12 H12A 0.9300 ?
C13 C14 1.501(3) ?
C14 C15 1.490(3) ?
C15 H15A 0.9600 ?
C15 H15B 0.9600 ?
C15 H15C 0.9600 ?
C16 C17 1.373(3) ?
C16 C21 1.378(4) ?
C17 C18 1.383(4) ?
C17 H17A 0.9300 ?
C18 C19 1.371(5) ?
C18 H18A 0.9300 ?
C19 C20 1.355(4) ?
C19 H19A 0.9300 ?
C20 C21 1.385(4) ?
C20 H20A 0.9300 ?
C21 H21A 0.9300 ?
C22 C27 1.371(4) ?
C22 C23 1.374(4) ?
C22 H22A 0.9300 ?
C23 C24 1.349(4) ?
C23 H23A 0.9300 ?
C24 C25 1.357(5) ?
C24 H24A 0.9300 ?
C25 C26 1.395(5) ?
C25 H25A 0.9300 ?
C26 C27 1.373(4) ?
C26 H26A 0.9300 ?
C28 C29 1.491(3) ?
C28 C30 1.493(3) ?
C29 H29A 0.9600 ?
C29 H29B 0.9600 ?
C29 H29C 0.9600 ?
C30 C31 1.386(3) ?
C31 C32 1.378(4) ?
C31 H31A 0.9300 ?
C32 C33 1.378(4) ?
C32 H32A 0.9300 ?
C33 C34 1.396(3) ?
C33 H33A 0.9300 ?
C34 C35 1.495(3) ?
C35 C36 1.495(3) ?
C36 H36A 0.9600 ?
C36 H36B 0.9600 ?
C36 H36C 0.9600 ?
C37 C38 1.375(3) ?
C37 C42 1.376(3) ?
C38 C39 1.377(4) ?
C38 H38A 0.9300 ?
C39 C40 1.358(4) ?
C39 H39A 0.9300 ?
C40 C41 1.374(4) ?
C40 H40A 0.9300 ?
C41 C42 1.383(4) ?
C41 H41A 0.9300 ?
C42 H42A 0.9300 ?
Cl6 C43 1.750(4) ?
Cl5 C43 1.748(4) ?
C43 H43A 0.9700 ?
C43 H43B 0.9700 ?

loop_
_geom_hbond_atom_site_label_D
_geom_hbond_atom_site_label_H
_geom_hbond_atom_site_label_A
_geom_hbond_site_symmetry_A
_geom_hbond_distance_DH
_geom_hbond_distance_HA
_geom_hbond_distance_DA
_geom_hbond_angle_DHA
_geom_hbond_publ_flag
C4 H4A Cl3 1_455 0.93 2.77 3.668(3) 163 y
C10 H10A Cl3 1_555 0.93 2.79 3.675(3) 160 y
C43 H43B Cl3 1_555 0.97 2.66 3.587(4) 161 y
C15 H15B Cl2 2_675 0.96 2.78 3.592(3) 142 y
C31 H31A Cl2 1_645 0.93 2.73 3.629(3) 164 y
C29 H29C Cl1 1_645 0.96 2.75 3.676(3) 162 y
C36 H36C Cl1 1_545 0.96 2.81 3.473(3) 127 y
